data_4512493
loop_
_publ_author_name
'Tidey, Jeremiah P.'
'O'Connor, Alice E'
'Markevich, Alexander'
'Bichoutskaia, Elena'
'Cavan, Joseph J. P.'
'Lawrance, Geoffrey A.'
'Wong, Henry L. S.'
'McMaster, Jonathan'
'Schr\"oder, Martin'
'Blake, Alexander J.'

_publ_section_title
;
 Epitaxial Retrieval of a Disappearing Polymorph.
;
_journal_issue 1
_journal_name_full 'Crystal growth &amp; design'
_journal_page_first 115
_journal_page_last 123
_journal_paper_doi 10.1021/cg500967w
_journal_volume 15
_journal_year 2015
_chemical_formula_moiety 'C6 H12 Cl2 O Pd S2'
_chemical_formula_sum 'C6 H12 Cl2 O Pd S2'
_chemical_formula_weight 341.58
_chemical_name_systematic
;
 ?
;
_space_group_crystal_system monoclinic
_space_group_IT_number 14
_space_group_name_Hall '-P 2ybc'
_space_group_name_H-M_alt 'P 1 21/c 1'
_symmetry_space_group_name_Hall '-P 2ybc'
_symmetry_space_group_name_H-M 'P 1 21/c 1'
_atom_sites_solution_hydrogens geom
_atom_sites_solution_primary direct
_atom_sites_solution_secondary difmap
_audit_creation_date 2014-06-02
_audit_creation_method
;
Olex2 1.2
(compiled 2014.03.20 svn.r2914 for OlexSys, GUI svn.r4816)
;
_cell_angle_alpha 90
_cell_angle_beta 92.260(3)
_cell_angle_gamma 90
_cell_formula_units_Z 4
_cell_length_a 9.3384(3)
_cell_length_b 12.6575(4)
_cell_length_c 9.0498(3)
_cell_measurement_reflns_used 1627
_cell_measurement_temperature 293(2)
_cell_measurement_theta_max 27.3970
_cell_measurement_theta_min 3.5560
_cell_volume 1068.86(6)
_computing_cell_refinement
;
CrysAlisPro, Agilent Technologies,
Version 1.171.36.32 (release 02-08-2013 CrysAlis171 .NET)
(compiled Aug  2 2013,16:46:58)
;
_computing_data_collection
;
CrysAlisPro, Agilent Technologies,
Version 1.171.36.32 (release 02-08-2013 CrysAlis171 .NET)
(compiled Aug  2 2013,16:46:58)
;
_computing_data_reduction
;
CrysAlisPro, Agilent Technologies,
Version 1.171.36.32 (release 02-08-2013 CrysAlis171 .NET)
(compiled Aug  2 2013,16:46:58)
;
_computing_molecular_graphics 'Olex2 (Dolomanov et al., 2009)'
_computing_publication_material 'Olex2 (Dolomanov et al., 2009)'
_computing_structure_refinement 'ShelXL (Sheldrick, 2008)'
_computing_structure_solution 'ShelXS (Sheldrick, 2008)'
_diffrn_ambient_temperature 293(2)
_diffrn_detector_area_resol_mean 16.1592
_diffrn_measured_fraction_theta_full 0.998
_diffrn_measured_fraction_theta_max 0.908
_diffrn_measurement_device_type 'SuperNova, Single source at offset, Eos'
_diffrn_measurement_method '\w scans'
_diffrn_orient_matrix_UB_11 0.0151387000
_diffrn_orient_matrix_UB_12 -0.0495817000
_diffrn_orient_matrix_UB_13 -0.0323927000
_diffrn_orient_matrix_UB_21 0.0744374000
_diffrn_orient_matrix_UB_22 0.0091560000
_diffrn_orient_matrix_UB_23 0.0124219000
_diffrn_orient_matrix_UB_31 -0.0028287000
_diffrn_orient_matrix_UB_32 -0.0244515000
_diffrn_orient_matrix_UB_33 0.0703520000
_diffrn_radiation_monochromator mirror
_diffrn_radiation_type MoK\a
_diffrn_radiation_wavelength 0.71073
_diffrn_reflns_av_R_equivalents 0.0332
_diffrn_reflns_av_unetI/netI 0.0566
_diffrn_reflns_Laue_measured_fraction_full 0.998
_diffrn_reflns_Laue_measured_fraction_max 0.908
_diffrn_reflns_limit_h_max 12
_diffrn_reflns_limit_h_min -11
_diffrn_reflns_limit_k_max 16
_diffrn_reflns_limit_k_min -12
_diffrn_reflns_limit_l_max 11
_diffrn_reflns_limit_l_min -11
_diffrn_reflns_number 4391
_diffrn_reflns_point_group_measured_fraction_full 0.998
_diffrn_reflns_point_group_measured_fraction_max 0.908
_diffrn_reflns_theta_full 26.000
_diffrn_reflns_theta_max 28.004
_diffrn_reflns_theta_min 3.219
_diffrn_source 'SuperNova (Mo) X-ray Source'
_exptl_absorpt_coefficient_mu 2.578
_exptl_absorpt_correction_T_max 0.914
_exptl_absorpt_correction_T_min 0.781
_exptl_absorpt_correction_type gaussian
_exptl_absorpt_process_details
;
CrysAlisPro, Agilent Technologies,
Version 1.171.36.32 (release 02-08-2013 CrysAlis171 .NET)
(compiled Aug  2 2013,16:46:58)
Numerical absorption correction based on gaussian integration over
            a multifaceted crystal model
;
_exptl_crystal_colour orange
_exptl_crystal_density_diffrn 2.123
_exptl_crystal_density_method 'not measured'
_exptl_crystal_description block
_exptl_crystal_F_000 672
_exptl_crystal_size_max 0.1511
_exptl_crystal_size_mid 0.1151
_exptl_crystal_size_min 0.1034
_refine_diff_density_max 0.601
_refine_diff_density_min -0.570
_refine_diff_density_rms 0.122
_refine_ls_extinction_method none
_refine_ls_goodness_of_fit_ref 1.000
_refine_ls_hydrogen_treatment constr
_refine_ls_matrix_type full
_refine_ls_number_parameters 109
_refine_ls_number_reflns 2341
_refine_ls_number_restraints 0
_refine_ls_restrained_S_all 1.000
_refine_ls_R_factor_all 0.0554
_refine_ls_R_factor_gt 0.0380
_refine_ls_shift/su_max 0.000
_refine_ls_shift/su_mean 0.000
_refine_ls_structure_factor_coef Fsqd
_refine_ls_weighting_details
;
 w=1/[\s^2^(Fo^2^)+(0.0189P)^2^]
 where P=(Fo^2^+2Fc^2^)/3
;
_refine_ls_weighting_scheme calc
_refine_ls_wR_factor_gt 0.0661
_refine_ls_wR_factor_ref 0.0751
_reflns_Friedel_coverage 0.000
_reflns_number_gt 1789
_reflns_number_total 2341
_reflns_threshold_expression 'I > 2\s(I)'
_cod_data_source_file cg500967w_si_002.cif
_cod_data_source_block bPd
_cod_depositor_comments 'Adding full bibliography for 4512492--4512497.cif.'
_cod_original_cell_volume 1068.87(6)
_cod_database_code 4512493
_shelxl_version_number 2012-9
_chemical_oxdiff_formula 'Pd1 C6 H12 S2 O1 Cl2'
_shelx_space_group_comment
;
The symmetry employed for this shelxl refinement is uniquely defined
by the following loop, which should always be used as a source of
symmetry information in preference to the above space-group names.
They are only intended as comments.
;
_reflns_odcompleteness_completeness 99.70
_reflns_odcompleteness_iscentric 1
_reflns_odcompleteness_theta 26.32
_olex2_refinement_description
;
1. Fixed Uiso
 At 1.2 times of:
  All C(H,H) groups
2.a Secondary CH2 refined with riding coordinates:
 C6(H6A,H6B), C8(H8A,H8B), C9(H9A,H9B), C5(H5A,H5B), C2(H2A,H2B), C3(H3A,H3B)
;

loop_
_space_group_symop_operation_xyz
'x, y, z'
'-x, y+1/2, -z+1/2'
'-x, -y, -z'
'x, -y-1/2, z-1/2'

loop_
_atom_site_aniso_label
_atom_site_aniso_U_11
_atom_site_aniso_U_22
_atom_site_aniso_U_33
_atom_site_aniso_U_23
_atom_site_aniso_U_13
_atom_site_aniso_U_12
Pd1 0.0332(2) 0.0241(2) 0.0263(2) 0.0026(1) 0.0028(1) 0.0007(2)
Cl1 0.0621(9) 0.0252(6) 0.0503(8) 0.0082(5) 0.0058(6) -0.0002(6)
Cl2 0.0472(8) 0.0513(8) 0.0293(6) -0.0005(5) 0.0088(5) -0.0024(7)
S4 0.0390(7) 0.0287(6) 0.0317(6) 0.0001(5) 0.0073(5) 0.0044(6)
S7 0.0470(8) 0.0242(6) 0.0313(6) -0.0017(5) 0.0006(5) -0.0036(6)
O1 0.051(2) 0.0316(19) 0.0380(19) -0.0062(14) 0.0045(16) 0.0063(17)
C2 0.038(3) 0.037(3) 0.042(3) -0.010(2) -0.005(2) -0.001(3)
C3 0.052(3) 0.031(3) 0.034(3) -0.011(2) -0.004(2) 0.000(3)
C5 0.057(3) 0.040(3) 0.031(3) 0.009(2) 0.014(2) -0.004(3)
C6 0.051(3) 0.038(3) 0.039(3) 0.007(2) 0.008(2) -0.009(3)
C8 0.047(3) 0.026(3) 0.049(3) -0.004(2) 0.001(2) 0.011(2)
C9 0.038(3) 0.040(3) 0.050(3) -0.012(2) 0.005(2) 0.007(3)

loop_
_atom_site_label
_atom_site_type_symbol
_atom_site_thermal_displace_type
_atom_site_fract_x
_atom_site_fract_y
_atom_site_fract_z
_atom_site_occupancy
_atom_site_U_iso_or_equiv
_atom_site_calc_flag
_atom_site_refinement_flags
Pd1 Pd Uani 0.18063(4) 0.50601(2) 0.05756(3) 1.000 0.0278(1) d .
Cl1 Cl Uani 0.21029(15) 0.68706(9) 0.04350(13) 1.000 0.0458(4) d .
Cl2 Cl Uani 0.23226(14) 0.47696(10) -0.18796(12) 1.000 0.0424(4) d .
S4 S Uani 0.12581(13) 0.53097(9) 0.29719(12) 1.000 0.0330(4) d .
S7 S Uani 0.16620(14) 0.32923(9) 0.08882(12) 1.000 0.0342(4) d .
O1 O Uani 0.4169(4) 0.4131(2) 0.3227(3) 1.000 0.0401(11) d .
C2 C Uani 0.4241(5) 0.5250(3) 0.3244(5) 1.000 0.0392(17) d .
C3 C Uani 0.2923(5) 0.5693(4) 0.3908(5) 1.000 0.0392(17) d .
C5 C Uani 0.1024(6) 0.3973(3) 0.3719(5) 1.000 0.0423(17) d .
C6 C Uani 0.0620(5) 0.3195(4) 0.2518(4) 1.000 0.0425(17) d .
C8 C Uani 0.3446(5) 0.2814(3) 0.1445(5) 1.000 0.0407(17) d .
C9 C Uani 0.4560(5) 0.3617(4) 0.1915(5) 1.000 0.0426(17) d .
H2A H Uiso 0.43170 0.55120 0.22430 1.000 0.0470 c R
H2B H Uiso 0.50850 0.54750 0.38180 1.000 0.0470 c R
H3A H Uiso 0.29890 0.64580 0.39040 1.000 0.0470 c R
H3B H Uiso 0.29030 0.54670 0.49310 1.000 0.0470 c R
H5A H Uiso 0.19090 0.37490 0.42210 1.000 0.0500 c R
H5B H Uiso 0.02820 0.39860 0.44390 1.000 0.0500 c R
H6A H Uiso -0.03830 0.32960 0.22310 1.000 0.0510 c R
H6B H Uiso 0.07230 0.24860 0.29160 1.000 0.0510 c R
H8A H Uiso 0.33450 0.23230 0.22570 1.000 0.0490 c R
H8B H Uiso 0.38120 0.24160 0.06250 1.000 0.0490 c R
H9A H Uiso 0.54780 0.32690 0.20810 1.000 0.0510 c R
H9B H Uiso 0.46580 0.41350 0.11350 1.000 0.0510 c R

loop_
_atom_type_symbol
_atom_type_description
_atom_type_scat_dispersion_real
_atom_type_scat_dispersion_imag
_atom_type_scat_source
C C 0.0033 0.0016 ' International Tables Vol C Tables 4.2.6.8 and 6.1.1.4'
H H 0.0000 0.0000 ' International Tables Vol C Tables 4.2.6.8 and 6.1.1.4'
Cl Cl 0.1484 0.1585 ' International Tables Vol C Tables 4.2.6.8 and 6.1.1.4'
O O 0.0106 0.0060 ' International Tables Vol C Tables 4.2.6.8 and 6.1.1.4'
Pd Pd -0.9988 1.0072 ' International Tables Vol C Tables 4.2.6.8 and 6.1.1.4'
S S 0.1246 0.1234 ' International Tables Vol C Tables 4.2.6.8 and 6.1.1.4'

loop_
_exptl_crystal_face_index_h
_exptl_crystal_face_index_k
_exptl_crystal_face_index_l
_exptl_crystal_face_perp_dist
_exptl_oxdiff_crystal_face_indexfrac_h
_exptl_oxdiff_crystal_face_indexfrac_k
_exptl_oxdiff_crystal_face_indexfrac_l
_exptl_oxdiff_crystal_face_x
_exptl_oxdiff_crystal_face_y
_exptl_oxdiff_crystal_face_z
1 9 -11 0.0608 1.0000 9.0000 -11.0000 -0.0748 0.0202 -0.9968
1 13 -9 0.0700 1.0000 13.0000 -9.0000 -0.3379 0.0817 -0.9539
-13 -1 -1 0.0475 -13.0000 -1.0000 -1.0000 -0.1148 -0.9893 -0.0091
13 1 0 0.0510 13.0000 1.0000 -0.0000 0.1472 0.9768 -0.0612
0 -15 7 0.0660 -0.0000 -15.0000 7.0000 0.5170 -0.0504 0.8592
-1 11 10 0.0498 -1.0000 11.0000 10.0000 -0.8845 0.1505 0.4374
1 -7 -12 0.0650 1.0000 -7.0000 -12.0000 0.7509 -0.1387 -0.6759
-7 -3 11 0.0770 -7.0000 -3.0000 11.0000 -0.3135 -0.4119 0.8670
-8 -13 -3 0.0396 -8.0000 -13.0000 -3.0000 0.6206 -0.7518 0.1294
5 9 10 0.0586 5.0000 9.0000 10.0000 -0.6945 0.5788 0.4693
10 -10 -3 0.0524 10.0000 -10.0000 -3.0000 0.7444 0.6155 0.0052
1 -17 -4 0.0498 1.0000 -17.0000 -4.0000 0.9876 -0.1309 0.1314

loop_
_geom_angle_atom_site_label_1
_geom_angle_atom_site_label_2
_geom_angle_atom_site_label_3
_geom_angle
_geom_angle_site_symmetry_3
_geom_angle_publ_flag
Cl1 Pd1 Pd1 98.22(4) 3_565 ?
Cl2 Pd1 Pd1 86.69(3) 3_565 ?
S4 Pd1 Pd1 92.26(3) 3_565 ?
S7 Pd1 Pd1 86.14(4) 3_565 ?
O1 Pd1 Pd1 141.84(6) 3_565 ?
Cl1 Pd1 O1 107.77(6) . ?
Cl2 Pd1 O1 117.81(6) . ?
S4 Pd1 O1 62.55(6) . ?
S7 Pd1 O1 67.05(6) . ?
Cl1 Pd1 Cl2 94.27(4) . yes
Cl1 Pd1 S4 86.94(4) . yes
Cl1 Pd1 S7 174.81(5) . yes
Cl2 Pd1 S4 178.50(5) . yes
Cl2 Pd1 S7 88.78(4) . yes
S4 Pd1 S7 90.08(4) . yes
Pd1 S4 C3 105.24(15) . yes
Pd1 S4 C5 104.94(15) . yes
C3 S4 C5 100.8(2) . yes
Pd1 S7 C6 101.93(17) . yes
Pd1 S7 C8 107.74(14) . yes
C6 S7 C8 105.5(2) . yes
C2 O1 C9 117.1(3) . yes
O1 C2 C3 109.8(4) . yes
S4 C3 C2 114.6(3) . yes
S4 C5 C6 111.5(3) . yes
S7 C6 C5 114.7(3) . yes
S7 C8 C9 117.9(3) . yes
O1 C9 C8 110.5(4) . yes
O1 C2 H2A 110.00 . no
O1 C2 H2B 110.00 . no
C3 C2 H2A 110.00 . no
C3 C2 H2B 110.00 . no
H2A C2 H2B 108.00 . no
S4 C3 H3A 109.00 . no
S4 C3 H3B 109.00 . no
C2 C3 H3A 109.00 . no
C2 C3 H3B 109.00 . no
H3A C3 H3B 108.00 . no
S4 C5 H5A 109.00 . no
S4 C5 H5B 109.00 . no
C6 C5 H5A 109.00 . no
C6 C5 H5B 109.00 . no
H5A C5 H5B 108.00 . no
S7 C6 H6A 109.00 . no
S7 C6 H6B 109.00 . no
C5 C6 H6A 109.00 . no
C5 C6 H6B 109.00 . no
H6A C6 H6B 108.00 . no
S7 C8 H8A 108.00 . no
S7 C8 H8B 108.00 . no
C9 C8 H8A 108.00 . no
C9 C8 H8B 108.00 . no
H8A C8 H8B 107.00 . no
O1 C9 H9A 110.00 . no
O1 C9 H9B 110.00 . no
C8 C9 H9A 110.00 . no
C8 C9 H9B 110.00 . no
H9A C9 H9B 108.00 . no

loop_
_geom_bond_atom_site_label_1
_geom_bond_atom_site_label_2
_geom_bond_distance
_geom_bond_site_symmetry_2
_geom_bond_publ_flag
Pd1 Pd1 3.4946(7) 3_565 ?
Pd1 Cl1 2.3124(12) . yes
Pd1 Cl2 2.3214(11) . yes
Pd1 S4 2.2699(11) . yes
Pd1 S7 2.2601(12) . yes
Pd1 O1 3.404(3) . ?
S4 C3 1.807(5) . yes
S4 C5 1.838(4) . yes
S7 C6 1.803(4) . yes
S7 C8 1.825(5) . yes
O1 C2 1.418(5) . yes
O1 C9 1.414(5) . yes
C2 C3 1.500(7) . no
C5 C6 1.504(6) . no
C8 C9 1.504(6) . no
C2 H2A 0.9700 . no
C2 H2B 0.9700 . no
C3 H3A 0.9700 . no
C3 H3B 0.9700 . no
C5 H5A 0.9700 . no
C5 H5B 0.9700 . no
C6 H6A 0.9700 . no
C6 H6B 0.9700 . no
C8 H8A 0.9700 . no
C8 H8B 0.9700 . no
C9 H9A 0.9700 . no
C9 H9B 0.9700 . no

loop_
_geom_torsion_atom_site_label_1
_geom_torsion_atom_site_label_2
_geom_torsion_atom_site_label_3
_geom_torsion_atom_site_label_4
_geom_torsion
_geom_torsion_publ_flag
O1 C2 C3 S4 -58.0(4) no
C5 S4 C3 C2 79.5(4) no
C3 S4 C5 C6 -133.8(4) no
S4 C5 C6 S7 45.4(5) no
C8 S7 C6 C5 70.3(4) no
C6 S7 C8 C9 -95.3(4) no
S7 C8 C9 O1 65.2(4) no
C2 O1 C9 C8 -131.3(4) no
C9 O1 C2 C3 135.5(4) no
Cl1 Pd1 S4 C3 -70.04(17) no
Cl1 Pd1 S4 C5 -175.92(19) no
S7 Pd1 S4 C3 105.71(17) no
S7 Pd1 S4 C5 -0.18(19) no
Cl2 Pd1 S7 C6 -159.42(15) no
Cl2 Pd1 S7 C8 89.79(16) no
S4 Pd1 S7 C6 19.60(15) no
S4 Pd1 S7 C8 -91.19(16) no
Pd1 S4 C3 C2 -29.4(4) no
Pd1 S4 C5 C6 -24.7(4) no
Pd1 S7 C6 C5 -42.1(4) no
Pd1 S7 C8 C9 13.0(4) no
